data_4335474
loop_
_publ_author_name
'Matthew J. Polinski'
'Justin N. Cross'
'Eric M. Villa'
'Jian Lin'
'Evgeny V. Alekseev'
'Wulf Depmeier'
'Thomas E. Albrecht-Schmitt'

_publ_section_title
;
 Synthesis of Divalent Europium Borate via in Situ Reductive Techniques
;
_journal_name_full 'Inorganic Chemistry'
_journal_page_first 8099
_journal_page_last 8105
_journal_paper_doi 10.1021/ic400781x
_journal_volume 52
_journal_year 2013
_chemical_formula_moiety Eu[B8O11(OH)4]
_chemical_formula_sum 'B8 Eu O15'
_chemical_formula_weight 478.44
_chemical_name_common 'Europium(II) Borate'
_chemical_name_systematic
; 
 ? 
;
_space_group_IT_number 4
_symmetry_cell_setting monoclinic
_symmetry_space_group_name_Hall 'P 2yb'
_symmetry_space_group_name_H-M 'P 1 21 1'
_atom_sites_solution_hydrogens none
_atom_sites_solution_primary direct
_atom_sites_solution_secondary difmap
_audit_creation_method SHELXL-97
_cell_angle_alpha 90.00
_cell_angle_beta 108.348(2)
_cell_angle_gamma 90.00
_cell_formula_units_Z 2
_cell_length_a 7.6066(2)
_cell_length_b 8.1217(2)
_cell_length_c 9.9237(3)
_cell_measurement_reflns_used 1431
_cell_measurement_temperature 100(2)
_cell_measurement_theta_max 27.50
_cell_measurement_theta_min 2.16
_cell_volume 581.90(3)
_computing_cell_refinement 'Smart Saint'
_computing_data_collection Smart
_computing_data_reduction SAINT
_computing_molecular_graphics 'SHELXP-91 (Sheldrick, 1997)'
_computing_publication_material 'SHELXCIF-97 (Sheldrick, 2000)'
_computing_structure_refinement 'SHELXL-97 (Sheldrick, 2008)'
_computing_structure_solution 'SHELXS-97 (Sheldrick, 2008)'
_diffrn_ambient_temperature 100(2)
_diffrn_detector_area_resol_mean 0
_diffrn_measured_fraction_theta_full 1.000
_diffrn_measured_fraction_theta_max 1.000
_diffrn_measurement_device_type 'BRUKER apex II'
_diffrn_measurement_method '0.5 wide w/ exposures'
_diffrn_radiation_monochromator 'Quazar Optics'
_diffrn_radiation_source 'Imus microfocused'
_diffrn_radiation_type MoK\a
_diffrn_radiation_wavelength 0.71073
_diffrn_reflns_av_R_equivalents 0.0000
_diffrn_reflns_av_sigmaI/netI 0.0241
_diffrn_reflns_limit_h_max 9
_diffrn_reflns_limit_h_min -9
_diffrn_reflns_limit_k_max 10
_diffrn_reflns_limit_k_min 0
_diffrn_reflns_limit_l_max 12
_diffrn_reflns_limit_l_min 0
_diffrn_reflns_number 1431
_diffrn_reflns_theta_full 27.50
_diffrn_reflns_theta_max 27.50
_diffrn_reflns_theta_min 2.16
_exptl_absorpt_coefficient_mu 5.479
_exptl_absorpt_correction_T_max 0.971
_exptl_absorpt_correction_T_min 0.658
_exptl_absorpt_correction_type numerical
_exptl_absorpt_process_details SHELTXPREP
_exptl_crystal_colour Colorless
_exptl_crystal_density_diffrn 2.731
_exptl_crystal_description Columns
_exptl_crystal_F_000 446
_exptl_crystal_size_max 0.078
_exptl_crystal_size_mid 0.061
_exptl_crystal_size_min 0.005
_refine_diff_density_max 0.681
_refine_diff_density_min -0.472
_refine_diff_density_rms 0.124
_refine_ls_abs_structure_details 'Flack H D (1983), Acta Cryst. A39, 876-881'
_refine_ls_abs_structure_Flack 0.09(2)
_refine_ls_extinction_method none
_refine_ls_goodness_of_fit_ref 1.189
_refine_ls_hydrogen_treatment none
_refine_ls_matrix_type full
_refine_ls_number_parameters 218
_refine_ls_number_reflns 1431
_refine_ls_number_restraints 73
_refine_ls_restrained_S_all 1.157
_refine_ls_R_factor_all 0.0187
_refine_ls_R_factor_gt 0.0177
_refine_ls_shift/su_max 0.001
_refine_ls_shift/su_mean 0.000
_refine_ls_structure_factor_coef Fsqd
_refine_ls_weighting_details 'calc w=1/[\s^2^(Fo^2^)+(0.0082P)^2^+1.9759P] where P=(Fo^2^+2Fc^2^)/3'
_refine_ls_weighting_scheme calc
_refine_ls_wR_factor_gt 0.0452
_refine_ls_wR_factor_ref 0.0455
_reflns_number_gt 1394
_reflns_number_total 1431
_reflns_threshold_expression >2sigma(I)
_cod_data_source_file ic400781x_si_002.cif
_cod_data_source_block Eu(II)BO
_cod_database_code 4335474

loop_
_symmetry_equiv_pos_as_xyz
'x, y, z'
'-x, y+1/2, -z'

loop_
_atom_site_label
_atom_site_type_symbol
_atom_site_fract_x
_atom_site_fract_y
_atom_site_fract_z
_atom_site_U_iso_or_equiv
_atom_site_adp_type
_atom_site_occupancy
_atom_site_symmetry_multiplicity
_atom_site_calc_flag
_atom_site_refinement_flags
Eu1 Eu 0.87703(3) 2.04081(4) -0.28212(3) 0.00609(7) Uani 1 1 d .
B1 B 0.3862(10) 2.030(2) -0.5267(7) 0.0111(19) Uani 1 1 d U
B2 B 0.3791(10) 2.032(4) -0.2752(7) 0.009(2) Uani 1 1 d U
B3 B 0.8844(10) 1.6490(9) -0.2806(9) 0.0082(13) Uani 1 1 d U
B4 B 1.0062(10) 2.2090(9) -0.5167(9) 0.0078(14) Uani 1 1 d U
B5 B 1.0335(10) 2.1991(9) 0.0220(8) 0.0077(14) Uani 1 1 d U
B6 B 0.8876(11) 1.9470(9) -0.6500(8) 0.0063(14) Uani 1 1 d U
B7 B 0.8891(11) 1.9489(10) 0.0913(8) 0.0080(15) Uani 1 1 d .
B8 B 0.5939(11) 1.9406(9) -0.8536(9) 0.0107(15) Uani 1 1 d .
O1 O 0.5651(7) 1.9765(7) -0.4913(5) 0.0132(11) Uani 1 1 d U
O2 O 0.9168(7) 1.7622(6) -0.3836(5) 0.0053(9) Uani 1 1 d U
O3 O 0.4063(6) 1.9636(6) -0.9024(6) 0.0142(10) Uani 1 1 d .
O4 O 1.2550(6) 2.0038(5) -0.2034(5) 0.0112(13) Uani 1 1 d .
O5 O 0.8859(7) 1.7483(6) -0.1593(5) 0.0074(10) Uani 1 1 d U
O6 O 1.0347(6) 2.2851(6) -0.0954(5) 0.0067(10) Uani 1 1 d .
O7 O 0.5649(6) 2.0532(15) -0.2125(4) 0.0120(10) Uani 1 1 d .
O8 O 0.2889(6) 2.0611(12) -0.6653(5) 0.0077(13) Uani 1 1 d .
O9 O 0.3048(5) 2.045(2) -0.4209(4) 0.0099(7) Uani 1 1 d .
O10 O 1.0421(6) 1.5220(8) -0.2384(4) 0.0054(11) Uani 1 1 d U
O11 O 0.9430(5) 2.0494(19) -0.0088(4) 0.0077(8) Uani 1 1 d U
O12 O 0.9099(5) 2.0629(11) -0.5344(5) 0.0068(14) Uani 1 1 d U
O13 O 0.6882(7) 1.9183(6) -0.7130(5) 0.0081(10) Uani 1 1 d .
O14 O 0.9897(8) 1.7962(7) -0.6020(5) 0.0069(9) Uani 1 1 d .
O15 O 0.6864(7) 1.9470(6) 0.0485(5) 0.0088(10) Uani 1 1 d .

loop_
_atom_site_aniso_label
_atom_site_aniso_U_11
_atom_site_aniso_U_22
_atom_site_aniso_U_33
_atom_site_aniso_U_23
_atom_site_aniso_U_13
_atom_site_aniso_U_12
Eu1 0.00779(12) 0.00644(12) 0.00477(12) -0.0001(3) 0.00302(10) 0.0001(3)
B1 0.012(3) 0.013(5) 0.008(3) 0.005(5) 0.003(2) -0.003(5)
B2 0.012(3) 0.007(6) 0.008(3) -0.004(5) 0.003(2) 0.002(5)
B3 0.009(3) 0.009(3) 0.006(3) -0.002(3) 0.003(3) 0.003(3)
B4 0.006(3) 0.006(3) 0.013(4) 0.002(3) 0.005(3) 0.001(3)
B5 0.007(2) 0.008(2) 0.009(2) 0.0002(17) 0.0043(17) 0.0007(16)
B6 0.007(2) 0.007(2) 0.005(2) 0.0004(17) 0.0028(16) -0.0010(17)
B7 0.009(4) 0.012(4) 0.002(3) -0.001(3) 0.000(3) -0.003(3)
B8 0.014(4) 0.008(3) 0.012(4) -0.001(3) 0.006(3) 0.001(3)
O1 0.006(2) 0.027(3) 0.006(2) 0.000(2) 0.0010(19) 0.004(2)
O2 0.004(2) 0.008(2) 0.005(2) 0.0018(18) 0.0029(19) 0.001(2)
O3 0.006(2) 0.025(3) 0.011(2) 0.004(2) 0.003(2) 0.0024(19)
O4 0.008(2) 0.018(4) 0.008(2) 0.0006(18) 0.0020(18) -0.0006(16)
O5 0.006(2) 0.007(2) 0.009(2) 0.0003(19) 0.0023(19) 0.0010(19)
O6 0.008(3) 0.007(2) 0.005(2) -0.0005(19) 0.0023(18) -0.002(2)
O7 0.0084(18) 0.018(3) 0.0097(18) 0.002(4) 0.0024(15) 0.001(4)
O8 0.0105(17) 0.005(4) 0.0073(17) -0.004(3) 0.0029(15) 0.001(2)
O9 0.0083(16) 0.0157(19) 0.0053(16) 0.001(6) 0.0018(15) 0.000(6)
O10 0.0063(15) 0.005(2) 0.0054(14) 0.0023(15) 0.0034(13) -0.0008(15)
O11 0.0104(17) 0.007(2) 0.0064(16) 0.002(5) 0.0031(16) -0.003(4)
O12 0.0083(17) 0.005(4) 0.0076(17) -0.004(2) 0.0033(15) 0.001(2)
O13 0.007(2) 0.012(2) 0.005(2) -0.0007(19) 0.0034(18) -0.001(2)
O14 0.008(2) 0.006(2) 0.007(2) 0.000(2) 0.002(2) 0.0014(19)
O15 0.010(2) 0.012(3) 0.004(2) -0.0007(19) 0.0009(18) 0.000(2)

loop_
_atom_type_symbol
_atom_type_description
_atom_type_scat_dispersion_real
_atom_type_scat_dispersion_imag
_atom_type_scat_source
B B 0.0013 0.0007 'International Tables Vol C Tables 4.2.6.8 and 6.1.1.4'
O O 0.0106 0.0060 'International Tables Vol C Tables 4.2.6.8 and 6.1.1.4'
Eu Eu -0.1578 3.6682 'International Tables Vol C Tables 4.2.6.8 and 6.1.1.4'

loop_
_geom_angle_atom_site_label_1
_geom_angle_atom_site_label_2
_geom_angle_atom_site_label_3
_geom_angle
_geom_angle_site_symmetry_1
_geom_angle_site_symmetry_3
O2 Eu1 O12 67.6(2) . .
O2 Eu1 O11 115.5(4) . .
O12 Eu1 O11 163.27(17) . .
O2 Eu1 O5 52.83(14) . .
O12 Eu1 O5 120.4(2) . .
O11 Eu1 O5 65.0(3) . .
O2 Eu1 O1 72.77(16) . .
O12 Eu1 O1 66.15(14) . .
O11 Eu1 O1 130.51(15) . .
O5 Eu1 O1 93.99(16) . .
O2 Eu1 O7 111.3(3) . .
O12 Eu1 O7 127.46(13) . .
O11 Eu1 O7 67.98(12) . .
O5 Eu1 O7 79.2(3) . .
O1 Eu1 O7 64.13(14) . .
O2 Eu1 O14 113.97(18) . 2_754
O12 Eu1 O14 51.5(2) . 2_754
O11 Eu1 O14 116.5(3) . 2_754
O5 Eu1 O14 156.35(16) . 2_754
O1 Eu1 O14 100.32(16) . 2_754
O7 Eu1 O14 124.1(3) . 2_754
O2 Eu1 O6 147.08(15) . .
O12 Eu1 O6 116.7(2) . .
O11 Eu1 O6 51.0(3) . .
O5 Eu1 O6 113.37(14) . .
O1 Eu1 O6 140.01(16) . .
O7 Eu1 O6 91.9(2) . .
O14 Eu1 O6 65.72(13) 2_754 .
O2 Eu1 O4 76.72(15) . .
O12 Eu1 O4 82.66(14) . .
O11 Eu1 O4 82.25(14) . .
O5 Eu1 O4 84.18(14) . .
O1 Eu1 O4 142.64(14) . .
O7 Eu1 O4 149.86(14) . .
O14 Eu1 O4 73.00(15) 2_754 .
O6 Eu1 O4 71.86(14) . .
O2 Eu1 B4 89.39(18) . .
O12 Eu1 B4 25.9(2) . .
O11 Eu1 B4 140.0(3) . .
O5 Eu1 B4 139.98(17) . .
O1 Eu1 B4 85.24(18) . .
O7 Eu1 B4 133.7(2) . .
O14 Eu1 B4 25.97(18) 2_754 .
O6 Eu1 B4 90.80(18) . .
O4 Eu1 B4 73.29(17) . .
O2 Eu1 B5 133.57(17) . .
O12 Eu1 B5 140.6(2) . .
O11 Eu1 B5 25.6(3) . .
O5 Eu1 B5 88.73(17) . .
O1 Eu1 B5 143.25(17) . .
O7 Eu1 B5 80.54(19) . .
O14 Eu1 B5 90.88(17) 2_754 .
O6 Eu1 B5 25.50(17) . .
O4 Eu1 B5 74.10(17) . .
B4 Eu1 B5 115.12(19) . .
O2 Eu1 B3 26.46(18) . .
O12 Eu1 B3 93.8(2) . .
O11 Eu1 B3 91.4(4) . .
O5 Eu1 B3 26.80(18) . .
O1 Eu1 B3 79.50(18) . .
O7 Eu1 B3 93.0(3) . .
O14 Eu1 B3 139.17(19) 2_754 .
O6 Eu1 B3 136.23(18) . .
O4 Eu1 B3 82.76(16) . .
B4 Eu1 B3 115.7(2) . .
B5 Eu1 B3 113.7(2) . .
O8 B1 O1 119.9(6) . .
O8 B1 O9 121.2(7) . .
O1 B1 O9 118.7(6) . .
O7 B2 O4 124.7(6) . 1_455
O7 B2 O9 119.4(7) . .
O4 B2 O9 115.9(6) 1_455 .
O8 B3 O5 110.6(6) 2_644 .
O8 B3 O2 112.8(6) 2_644 .
O5 B3 O2 105.9(5) . .
O8 B3 O10 108.2(7) 2_644 .
O5 B3 O10 110.3(6) . .
O2 B3 O10 109.0(6) . .
O8 B3 Eu1 118.6(5) 2_644 .
O5 B3 Eu1 56.1(3) . .
O2 B3 Eu1 51.0(3) . .
O10 B3 Eu1 133.1(4) . .
O14 B4 O2 124.1(7) 2_754 2_754
O14 B4 O12 115.0(6) 2_754 .
O2 B4 O12 120.8(6) 2_754 .
O14 B4 Eu1 60.6(4) 2_754 .
O2 B4 Eu1 170.6(5) 2_754 .
O12 B4 Eu1 55.7(3) . .
O6 B5 O5 125.6(6) . 2_755
O6 B5 O11 113.5(6) . .
O5 B5 O11 120.9(6) 2_755 .
O6 B5 Eu1 59.4(4) . .
O5 B5 Eu1 172.3(5) 2_755 .
O11 B5 Eu1 54.4(3) . .
O14 B6 O12 111.8(6) . .
O14 B6 O13 112.4(6) . .
O12 B6 O13 106.7(5) . .
O14 B6 O10 107.9(6) . 2_754
O12 B6 O10 109.9(6) . 2_754
O13 B6 O10 108.1(5) . 2_754
O11 B7 O6 110.0(7) . 2_745
O11 B7 O15 107.9(6) . .
O6 B7 O15 112.0(6) 2_745 .
O11 B7 O10 110.9(7) . 2_755
O6 B7 O10 108.7(6) 2_745 2_755
O15 B7 O10 107.3(5) . 2_755
O13 B8 O3 122.2(7) . .
O13 B8 O15 120.6(6) . 1_554
O3 B8 O15 117.2(7) . 1_554
B1 O1 Eu1 135.1(6) . .
B4 O2 B3 121.0(6) 2_744 .
B4 O2 Eu1 134.5(4) 2_744 .
B3 O2 Eu1 102.6(4) . .
B2 O4 Eu1 131.6(5) 1_655 .
B5 O5 B3 123.4(6) 2_745 .
B5 O5 Eu1 131.1(4) 2_745 .
B3 O5 Eu1 97.1(4) . .
B5 O6 B7 123.9(6) . 2_755
B5 O6 Eu1 95.1(4) . .
B7 O6 Eu1 140.9(4) 2_755 .
B2 O7 Eu1 138.9(5) . .
B1 O8 B3 127.4(7) . 2_654
B2 O9 B1 130.9(6) . .
B6 O10 B7 117.3(5) 2_744 2_745
B6 O10 B3 120.0(5) 2_744 .
B7 O10 B3 122.0(5) 2_745 .
B5 O11 B7 125.1(7) . .
B5 O11 Eu1 100.0(5) . .
B7 O11 Eu1 134.5(7) . .
B4 O12 B6 125.8(6) . .
B4 O12 Eu1 98.4(4) . .
B6 O12 Eu1 133.9(6) . .
B8 O13 B6 123.7(6) . .
B4 O14 B6 125.9(6) 2_744 .
B4 O14 Eu1 93.4(4) 2_744 2_744
B6 O14 Eu1 137.6(4) . 2_744
B8 O15 B7 121.6(5) 1_556 .

loop_
_geom_bond_atom_site_label_1
_geom_bond_atom_site_label_2
_geom_bond_distance
_geom_bond_site_symmetry_2
Eu1 O2 2.533(5) .
Eu1 O12 2.599(5) .
Eu1 O11 2.599(4) .
Eu1 O5 2.661(5) .
Eu1 O1 2.667(5) .
Eu1 O7 2.675(4) .
Eu1 O14 2.718(5) 2_754
Eu1 O6 2.722(5) .
Eu1 O4 2.748(5) .
Eu1 B4 3.113(8) .
Eu1 B5 3.149(8) .
Eu1 B3 3.183(7) .
B1 O8 1.364(9) .
B1 O1 1.366(10) .
B1 O9 1.382(8) .
B2 O7 1.364(9) .
B2 O4 1.370(10) 1_455
B2 O9 1.381(8) .
B3 O8 1.446(9) 2_644
B3 O5 1.446(9) .
B3 O2 1.453(9) .
B3 O10 1.537(9) .
B4 O14 1.366(9) 2_754
B4 O2 1.369(9) 2_754
B4 O12 1.376(11) .
B5 O6 1.361(9) .
B5 O5 1.366(9) 2_755
B5 O11 1.383(15) .
B6 O14 1.449(9) .
B6 O12 1.452(10) .
B6 O13 1.466(9) .
B6 O10 1.502(9) 2_754
B7 O11 1.441(12) .
B7 O6 1.446(10) 2_745
B7 O15 1.465(9) .
B7 O10 1.509(9) 2_755
B8 O13 1.366(9) .
B8 O3 1.368(9) .
B8 O15 1.368(10) 1_554
O2 B4 1.368(9) 2_744
O4 B2 1.370(10) 1_655
O5 B5 1.366(9) 2_745
O6 B7 1.446(10) 2_755
O8 B3 1.446(9) 2_654
O10 B6 1.502(9) 2_744
O10 B7 1.509(9) 2_745
O14 B4 1.366(9) 2_744
O14 Eu1 2.718(5) 2_744
O15 B8 1.368(10) 1_556
